data_1516605
loop_
_publ_author_name
'Williams, Russell B.'
'Du, Lin'
'Norman, Vanessa L.'
'Goering, Matt G.'
'O'Neil-Johnson, Mark'
'Woodbury, Scott'
'Albrecht, Matthew A.'
'Powell, Douglas R.'
'Cichewicz, Robert H.'
'Eldridge, Gary R.'
'Starks, Courtney M.'

_publ_section_title
;
 Diterpenes from the Endangered Goldenrod Solidago shortii.
;
_journal_issue 6
_journal_name_full 'Journal of natural products'
_journal_page_first 1438
_journal_page_last 1444
_journal_paper_doi 10.1021/np500178s
_journal_volume 77
_journal_year 2014
_chemical_absolute_configuration syn
_chemical_formula_moiety 'C25 H36 O5'
_chemical_formula_sum 'C25 H36 O5'
_chemical_formula_weight 416.54
_space_group_crystal_system monoclinic
_space_group_IT_number 5
_space_group_name_Hall 'I 2y'
_space_group_name_H-M_alt 'I 1 2 1'
_symmetry_space_group_name_Hall 'I 2y'
_symmetry_space_group_name_H-M 'I 1 2 1'
_atom_sites_solution_hydrogens geom
_atom_sites_solution_primary direct
_atom_sites_solution_secondary difmap
_audit_creation_method SHELXL-2013
_cell_angle_alpha 90
_cell_angle_beta 93.918(3)
_cell_angle_gamma 90
_cell_formula_units_Z 4
_cell_length_a 13.9471(18)
_cell_length_b 8.2238(10)
_cell_length_c 19.675(2)
_cell_measurement_reflns_used 2383
_cell_measurement_temperature 100(2)
_cell_measurement_theta_max 27.79
_cell_measurement_theta_min 2.68
_cell_volume 2251.4(5)
_computing_cell_refinement 'SAINT (Bruker, 2007)'
_computing_data_collection 'SMART (Bruker, 2007)'
_computing_data_reduction 'SAINT (Bruker, 2007)'
_computing_molecular_graphics 'SHELXL-2013 (Sheldrick, 2013)'
_computing_publication_material 'SHELXL-2013 (Sheldrick, 2013)'
_computing_structure_refinement 'SHELXL-2013 (Sheldrick, 2013)'
_computing_structure_solution 'SHELXL-2013 (Sheldrick, 2013)'
_diffrn_ambient_temperature 100(2)
_diffrn_measured_fraction_theta_full 1.000
_diffrn_measured_fraction_theta_max 0.998
_diffrn_radiation_type MoK\a
_diffrn_radiation_wavelength 0.71073
_diffrn_reflns_av_R_equivalents 0.0346
_diffrn_reflns_av_unetI/netI 0.0548
_diffrn_reflns_Laue_measured_fraction_full 1.000
_diffrn_reflns_Laue_measured_fraction_max 0.998
_diffrn_reflns_limit_h_max 18
_diffrn_reflns_limit_h_min -18
_diffrn_reflns_limit_k_max 10
_diffrn_reflns_limit_k_min -10
_diffrn_reflns_limit_l_max 26
_diffrn_reflns_limit_l_min -23
_diffrn_reflns_number 11330
_diffrn_reflns_point_group_measured_fraction_full 0.995
_diffrn_reflns_point_group_measured_fraction_max 0.977
_diffrn_reflns_theta_full 25.242
_diffrn_reflns_theta_max 28.295
_diffrn_reflns_theta_min 1.735
_exptl_absorpt_coefficient_mu 0.084
_exptl_absorpt_correction_T_max 0.977
_exptl_absorpt_correction_T_min 0.967
_exptl_absorpt_correction_type multi-scan
_exptl_absorpt_process_details 'SADABS (Bruker, 2002)'
_exptl_crystal_colour colorless
_exptl_crystal_density_diffrn 1.229
_exptl_crystal_description block
_exptl_crystal_F_000 904
_exptl_crystal_size_max 0.400
_exptl_crystal_size_mid 0.380
_exptl_crystal_size_min 0.280
_refine_diff_density_max 0.324
_refine_diff_density_min -0.200
_refine_diff_density_rms 0.049
_refine_ls_abs_structure_details
;
 Flack x determined using 1832 quotients [(I+)-(I-)]/[(I+)+(I-)]
 (Parsons and Flack (2004), Acta Cryst. A60, s61).
;
_refine_ls_abs_structure_Flack -0.7(7)
_refine_ls_extinction_method none
_refine_ls_goodness_of_fit_ref 1.003
_refine_ls_hydrogen_treatment constr
_refine_ls_matrix_type full
_refine_ls_number_parameters 277
_refine_ls_number_reflns 5476
_refine_ls_number_restraints 1
_refine_ls_restrained_S_all 1.003
_refine_ls_R_factor_all 0.0616
_refine_ls_R_factor_gt 0.0507
_refine_ls_shift/su_max 0.000
_refine_ls_shift/su_mean 0.000
_refine_ls_structure_factor_coef Fsqd
_refine_ls_weighting_details 'w=1/[\s^2^(Fo^2^)+(0.0700P)^2^+0.2000P] where P=(Fo^2^+2Fc^2^)/3'
_refine_ls_weighting_scheme calc
_refine_ls_wR_factor_gt 0.1184
_refine_ls_wR_factor_ref 0.1269
_reflns_Friedel_coverage 0.835
_reflns_Friedel_fraction_full 0.989
_reflns_Friedel_fraction_max 0.954
_reflns_number_gt 4701
_reflns_number_total 5476
_reflns_threshold_expression 'I > 2\s(I)'
_cod_data_source_file np500178s_si_002.cif
_cod_data_source_block 13189
_cod_depositor_comments
;Adding full bibliography for 1516605.cif.

The following automatic conversions were performed:

data name '_iucr_refine_instruction_details' was replaced with
'_iucr_refine_instructions_details' as specified in the replacement
file 'data/replacement-values/replacement_tags.lst'.

Automatic conversion script
Id: cif_correct_tags 9268 2022-04-12 08:56:07Z antanas 
;
_cod_database_code 1516605
_shelx_space_group_comment
;
The symmetry employed for this shelxl refinement is uniquely defined
by the following loop, which should always be used as a source of
symmetry information in preference to the above space-group names.
They are only intended as comments.
;
_shelx_estimated_absorpt_t_min 0.967
_shelx_estimated_absorpt_t_max 0.977
_shelxl_version_number 2013-3

loop_
_space_group_symop_operation_xyz
'x, y, z'
'-x, y, -z'
'x+1/2, y+1/2, z+1/2'
'-x+1/2, y+1/2, -z+1/2'

loop_
_atom_site_label
_atom_site_type_symbol
_atom_site_fract_x
_atom_site_fract_y
_atom_site_fract_z
_atom_site_U_iso_or_equiv
_atom_site_adp_type
_atom_site_occupancy
_atom_site_site_symmetry_order
_atom_site_calc_flag
_atom_site_refinement_flags_posn
_atom_site_refinement_flags_adp
O1 O 0.36965(14) 0.4245(2) 0.64309(9) 0.0271(5) Uani 1 1 d . .
O2 O 0.60230(15) 0.0101(3) 0.27304(11) 0.0353(5) Uani 1 1 d . .
O3 O 0.48214(15) -0.1525(3) 0.30095(11) 0.0334(5) Uani 1 1 d . .
O4 O 0.09002(13) 0.5858(2) 0.39352(9) 0.0222(4) Uani 1 1 d . .
O5 O 0.19731(15) 0.7136(3) 0.33297(13) 0.0439(6) Uani 1 1 d . .
C1 C 0.16580(19) 0.2556(3) 0.59000(13) 0.0217(6) Uani 1 1 d . .
H1A H 0.1153 0.3390 0.5811 0.026 Uiso 1 1 calc R U
H1B H 0.1346 0.1474 0.5875 0.026 Uiso 1 1 calc R U
C2 C 0.2137(2) 0.2806(4) 0.66116(14) 0.0258(6) Uani 1 1 d . .
H2A H 0.1638 0.2859 0.6946 0.031 Uiso 1 1 calc R U
H2B H 0.2559 0.1868 0.6733 0.031 Uiso 1 1 calc R U
C3 C 0.2720(2) 0.4342(4) 0.66497(14) 0.0258(6) Uani 1 1 d . .
H3 H 0.2632 0.5048 0.7054 0.031 Uiso 1 1 calc R U
C4 C 0.29830(19) 0.5192(3) 0.60300(14) 0.0221(6) Uani 1 1 d . .
C5 C 0.27653(19) 0.4474(3) 0.53106(13) 0.0189(5) Uani 1 1 d . .
C6 C 0.19964(19) 0.5538(3) 0.49213(13) 0.0204(5) Uani 1 1 d . .
H6A H 0.1437 0.5662 0.5201 0.024 Uiso 1 1 calc R U
H6B H 0.2266 0.6634 0.4850 0.024 Uiso 1 1 calc R U
C7 C 0.16631(18) 0.4812(3) 0.42377(13) 0.0185(5) Uani 1 1 d . .
H7 H 0.2211 0.4780 0.3935 0.022 Uiso 1 1 calc R U
C8 C 0.12333(19) 0.3111(3) 0.42938(13) 0.0195(5) Uani 1 1 d . .
H8 H 0.0691 0.3199 0.4599 0.023 Uiso 1 1 calc R U
C9 C 0.19888(18) 0.1932(3) 0.46474(13) 0.0182(5) Uani 1 1 d . .
C10 C 0.23931(18) 0.2672(3) 0.53480(12) 0.0181(5) Uani 1 1 d . .
H10 H 0.2957 0.1991 0.5509 0.022 Uiso 1 1 calc R U
C11 C 0.27776(19) 0.1533(3) 0.41496(14) 0.0204(6) Uani 1 1 d . .
H11A H 0.2472 0.0938 0.3755 0.024 Uiso 1 1 calc R U
H11B H 0.3025 0.2572 0.3977 0.024 Uiso 1 1 calc R U
C12 C 0.3641(2) 0.0522(4) 0.44460(14) 0.0246(6) Uani 1 1 d . .
H12A H 0.4020 0.1173 0.4792 0.030 Uiso 1 1 calc R U
H12B H 0.3405 -0.0461 0.4672 0.030 Uiso 1 1 calc R U
C13 C 0.42711(18) 0.0030(3) 0.38910(13) 0.0215(5) Uani 1 1 d . .
C14 C 0.50005(19) 0.0811(3) 0.36431(13) 0.0225(6) Uani 1 1 d . .
H14 H 0.5249 0.1829 0.3801 0.027 Uiso 1 1 calc R U
C15 C 0.53644(19) -0.0144(3) 0.30852(14) 0.0242(6) Uani 1 1 d . .
C16 C 0.4113(2) -0.1520(4) 0.35066(18) 0.0371(8) Uani 1 1 d . .
H16A H 0.4201 -0.2466 0.3815 0.044 Uiso 1 1 calc R U
H16B H 0.3456 -0.1556 0.3281 0.044 Uiso 1 1 calc R U
C17 C 0.0804(2) 0.2544(4) 0.35972(14) 0.0256(6) Uani 1 1 d . .
H17A H 0.0274 0.3266 0.3443 0.038 Uiso 1 1 calc R U
H17B H 0.0562 0.1431 0.3634 0.038 Uiso 1 1 calc R U
H17C H 0.1300 0.2572 0.3268 0.038 Uiso 1 1 calc R U
C18 C 0.3152(2) 0.7008(4) 0.60902(16) 0.0301(7) Uani 1 1 d . .
H18A H 0.3368 0.7278 0.6561 0.045 Uiso 1 1 calc R U
H18B H 0.2552 0.7587 0.5963 0.045 Uiso 1 1 calc R U
H18C H 0.3645 0.7334 0.5785 0.045 Uiso 1 1 calc R U
C19 C 0.37306(19) 0.4594(3) 0.49712(14) 0.0234(6) Uani 1 1 d . .
H19A H 0.3641 0.4228 0.4497 0.035 Uiso 1 1 calc R U
H19B H 0.4210 0.3904 0.5218 0.035 Uiso 1 1 calc R U
H19C H 0.3953 0.5724 0.4983 0.035 Uiso 1 1 calc R U
C20 C 0.1486(2) 0.0294(3) 0.47780(14) 0.0236(6) Uani 1 1 d . .
H20A H 0.1405 -0.0320 0.4351 0.035 Uiso 1 1 calc R U
H20B H 0.0854 0.0503 0.4950 0.035 Uiso 1 1 calc R U
H20C H 0.1879 -0.0336 0.5115 0.035 Uiso 1 1 calc R U
C21 C 0.1152(2) 0.6959(3) 0.34710(14) 0.0224(6) Uani 1 1 d . .
C22 C 0.03098(19) 0.7923(3) 0.31963(13) 0.0226(6) Uani 1 1 d . .
C23 C -0.0622(2) 0.7720(4) 0.35402(15) 0.0286(6) Uani 1 1 d . .
H23A H -0.1111 0.8444 0.3325 0.043 Uiso 1 1 calc R U
H23B H -0.0517 0.7995 0.4024 0.043 Uiso 1 1 calc R U
H23C H -0.0840 0.6590 0.3494 0.043 Uiso 1 1 calc R U
C24 C 0.0378(2) 0.8922(3) 0.26662(13) 0.0259(6) Uani 1 1 d . .
H24 H -0.0193 0.9498 0.2529 0.031 Uiso 1 1 calc R U
C25 C 0.1214(3) 0.9267(4) 0.22587(15) 0.0337(7) Uani 1 1 d . .
H25A H 0.1562 1.0216 0.2449 0.051 Uiso 1 1 calc R U
H25B H 0.0986 0.9489 0.1786 0.051 Uiso 1 1 calc R U
H25C H 0.1643 0.8322 0.2273 0.051 Uiso 1 1 calc R U

loop_
_atom_site_aniso_label
_atom_site_aniso_U_11
_atom_site_aniso_U_22
_atom_site_aniso_U_33
_atom_site_aniso_U_23
_atom_site_aniso_U_13
_atom_site_aniso_U_12
O1 0.0220(10) 0.0348(11) 0.0238(10) -0.0021(9) -0.0030(8) 0.0062(9)
O2 0.0355(12) 0.0388(12) 0.0336(12) 0.0072(10) 0.0176(10) 0.0090(11)
O3 0.0262(11) 0.0381(13) 0.0366(12) -0.0179(10) 0.0077(9) -0.0013(9)
O4 0.0194(9) 0.0246(10) 0.0225(10) 0.0019(8) 0.0006(8) 0.0044(8)
O5 0.0227(11) 0.0469(14) 0.0626(16) 0.0285(12) 0.0051(11) 0.0016(11)
C1 0.0224(13) 0.0235(13) 0.0199(13) -0.0014(10) 0.0063(11) -0.0005(11)
C2 0.0270(14) 0.0321(15) 0.0190(13) -0.0004(11) 0.0063(11) 0.0045(12)
C3 0.0256(14) 0.0317(15) 0.0203(14) -0.0066(11) 0.0028(11) 0.0064(12)
C4 0.0186(12) 0.0236(14) 0.0236(14) -0.0053(11) -0.0010(11) 0.0032(11)
C5 0.0174(12) 0.0186(12) 0.0208(13) -0.0014(10) 0.0018(10) 0.0000(10)
C6 0.0203(13) 0.0188(12) 0.0221(13) 0.0006(10) 0.0020(11) 0.0007(10)
C7 0.0168(12) 0.0196(12) 0.0190(13) 0.0014(10) 0.0016(10) 0.0033(10)
C8 0.0172(12) 0.0211(12) 0.0205(13) -0.0023(10) 0.0042(10) 0.0007(10)
C9 0.0189(12) 0.0198(12) 0.0163(12) -0.0013(10) 0.0040(10) 0.0009(10)
C10 0.0185(12) 0.0188(12) 0.0175(12) 0.0010(10) 0.0039(10) 0.0018(10)
C11 0.0220(14) 0.0202(12) 0.0193(13) -0.0008(10) 0.0043(11) 0.0024(10)
C12 0.0239(14) 0.0277(14) 0.0231(14) 0.0013(11) 0.0076(11) 0.0075(11)
C13 0.0177(12) 0.0243(13) 0.0223(14) 0.0004(10) 0.0005(10) 0.0052(11)
C14 0.0237(14) 0.0206(13) 0.0234(14) -0.0025(11) 0.0022(11) 0.0034(11)
C15 0.0239(14) 0.0271(14) 0.0215(13) 0.0038(11) 0.0004(11) 0.0064(12)
C16 0.0297(16) 0.0342(17) 0.049(2) -0.0172(15) 0.0170(15) -0.0060(14)
C17 0.0276(14) 0.0255(14) 0.0234(14) -0.0052(11) -0.0006(11) 0.0015(12)
C18 0.0301(16) 0.0262(14) 0.0333(16) -0.0075(13) -0.0038(13) -0.0002(13)
C19 0.0205(13) 0.0241(14) 0.0257(14) 0.0011(11) 0.0019(11) -0.0028(11)
C20 0.0272(14) 0.0195(13) 0.0247(14) -0.0035(11) 0.0054(11) -0.0025(11)
C21 0.0228(13) 0.0203(12) 0.0238(14) 0.0020(11) -0.0010(11) -0.0021(11)
C22 0.0239(14) 0.0206(13) 0.0226(13) -0.0028(11) -0.0031(11) 0.0003(11)
C23 0.0231(14) 0.0319(16) 0.0305(16) 0.0038(12) 0.0005(12) 0.0068(13)
C24 0.0329(16) 0.0233(14) 0.0207(14) -0.0029(11) -0.0047(12) 0.0016(12)
C25 0.0476(19) 0.0281(15) 0.0257(15) 0.0008(12) 0.0045(14) -0.0021(14)

loop_
_atom_type_symbol
_atom_type_description
_atom_type_scat_dispersion_real
_atom_type_scat_dispersion_imag
_atom_type_scat_source
C C 0.0033 0.0016 'International Tables Vol C Tables 4.2.6.8 and 6.1.1.4'
H H 0.0000 0.0000 'International Tables Vol C Tables 4.2.6.8 and 6.1.1.4'
O O 0.0106 0.0060 'International Tables Vol C Tables 4.2.6.8 and 6.1.1.4'

loop_
_geom_angle_atom_site_label_1
_geom_angle_atom_site_label_2
_geom_angle_atom_site_label_3
_geom_angle
C4 O1 C3 60.81(17)
C15 O3 C16 108.9(2)
C21 O4 C7 117.0(2)
C2 C1 C10 111.5(2)
C2 C1 H1A 109.3
C10 C1 H1A 109.3
C2 C1 H1B 109.3
C10 C1 H1B 109.3
H1A C1 H1B 108.0
C3 C2 C1 111.2(2)
C3 C2 H2A 109.4
C1 C2 H2A 109.4
C3 C2 H2B 109.4
C1 C2 H2B 109.4
H2A C2 H2B 108.0
O1 C3 C4 59.42(16)
O1 C3 C2 116.9(2)
C4 C3 C2 121.5(2)
O1 C3 H3 115.7
C4 C3 H3 115.7
C2 C3 H3 115.7
O1 C4 C3 59.78(17)
O1 C4 C18 112.9(2)
C3 C4 C18 116.7(2)
O1 C4 C5 112.1(2)
C3 C4 C5 122.1(2)
C18 C4 C5 117.9(2)
C4 C5 C19 104.4(2)
C4 C5 C6 108.9(2)
C19 C5 C6 110.2(2)
C4 C5 C10 111.2(2)
C19 C5 C10 112.3(2)
C6 C5 C10 109.7(2)
C7 C6 C5 112.1(2)
C7 C6 H6A 109.2
C5 C6 H6A 109.2
C7 C6 H6B 109.2
C5 C6 H6B 109.2
H6A C6 H6B 107.9
O4 C7 C6 107.4(2)
O4 C7 C8 106.8(2)
C6 C7 C8 113.2(2)
O4 C7 H7 109.7
C6 C7 H7 109.7
C8 C7 H7 109.7
C7 C8 C17 110.2(2)
C7 C8 C9 110.2(2)
C17 C8 C9 114.9(2)
C7 C8 H8 107.1
C17 C8 H8 107.1
C9 C8 H8 107.1
C20 C9 C11 105.6(2)
C20 C9 C8 108.3(2)
C11 C9 C8 109.6(2)
C20 C9 C10 109.3(2)
C11 C9 C10 113.9(2)
C8 C9 C10 109.9(2)
C1 C10 C5 109.1(2)
C1 C10 C9 112.1(2)
C5 C10 C9 115.0(2)
C1 C10 H10 106.7
C5 C10 H10 106.7
C9 C10 H10 106.7
C12 C11 C9 116.2(2)
C12 C11 H11A 108.2
C9 C11 H11A 108.2
C12 C11 H11B 108.2
C9 C11 H11B 108.2
H11A C11 H11B 107.4
C13 C12 C11 110.5(2)
C13 C12 H12A 109.5
C11 C12 H12A 109.5
C13 C12 H12B 109.5
C11 C12 H12B 109.5
H12A C12 H12B 108.1
C14 C13 C16 108.6(2)
C14 C13 C12 129.7(3)
C16 C13 C12 121.7(3)
C13 C14 C15 109.2(3)
C13 C14 H14 125.4
C15 C14 H14 125.4
O2 C15 O3 120.8(3)
O2 C15 C14 131.2(3)
O3 C15 C14 108.0(2)
O3 C16 C13 105.3(2)
O3 C16 H16A 110.7
C13 C16 H16A 110.7
O3 C16 H16B 110.7
C13 C16 H16B 110.7
H16A C16 H16B 108.8
C8 C17 H17A 109.5
C8 C17 H17B 109.5
H17A C17 H17B 109.5
C8 C17 H17C 109.5
H17A C17 H17C 109.5
H17B C17 H17C 109.5
C4 C18 H18A 109.5
C4 C18 H18B 109.5
H18A C18 H18B 109.5
C4 C18 H18C 109.5
H18A C18 H18C 109.5
H18B C18 H18C 109.5
C5 C19 H19A 109.5
C5 C19 H19B 109.5
H19A C19 H19B 109.5
C5 C19 H19C 109.5
H19A C19 H19C 109.5
H19B C19 H19C 109.5
C9 C20 H20A 109.5
C9 C20 H20B 109.5
H20A C20 H20B 109.5
C9 C20 H20C 109.5
H20A C20 H20C 109.5
H20B C20 H20C 109.5
O5 C21 O4 122.2(2)
O5 C21 C22 126.2(3)
O4 C21 C22 111.6(2)
C24 C22 C21 120.9(3)
C24 C22 C23 121.7(3)
C21 C22 C23 117.3(2)
C22 C23 H23A 109.5
C22 C23 H23B 109.5
H23A C23 H23B 109.5
C22 C23 H23C 109.5
H23A C23 H23C 109.5
H23B C23 H23C 109.5
C22 C24 C25 129.7(3)
C22 C24 H24 115.1
C25 C24 H24 115.1
C24 C25 H25A 109.5
C24 C25 H25B 109.5
H25A C25 H25B 109.5
C24 C25 H25C 109.5
H25A C25 H25C 109.5
H25B C25 H25C 109.5

loop_
_geom_bond_atom_site_label_1
_geom_bond_atom_site_label_2
_geom_bond_distance
O1 C4 1.453(3)
O1 C3 1.459(3)
O2 C15 1.208(3)
O3 C15 1.368(3)
O3 C16 1.437(3)
O4 C21 1.350(3)
O4 C7 1.463(3)
O5 C21 1.205(3)
C1 C2 1.523(4)
C1 C10 1.547(3)
C1 H1A 0.9900
C1 H1B 0.9900
C2 C3 1.501(4)
C2 H2A 0.9900
C2 H2B 0.9900
C3 C4 1.474(4)
C3 H3 1.0000
C4 C18 1.515(4)
C4 C5 1.545(4)
C5 C19 1.546(4)
C5 C6 1.546(4)
C5 C10 1.573(4)
C6 C7 1.515(3)
C6 H6A 0.9900
C6 H6B 0.9900
C7 C8 1.529(4)
C7 H7 1.0000
C8 C17 1.531(4)
C8 C9 1.560(4)
C8 H8 1.0000
C9 C20 1.548(4)
C9 C11 1.557(3)
C9 C10 1.576(3)
C10 H10 1.0000
C11 C12 1.544(4)
C11 H11A 0.9900
C11 H11B 0.9900
C12 C13 1.504(4)
C12 H12A 0.9900
C12 H12B 0.9900
C13 C14 1.324(4)
C13 C16 1.490(4)
C14 C15 1.468(4)
C14 H14 0.9500
C16 H16A 0.9900
C16 H16B 0.9900
C17 H17A 0.9800
C17 H17B 0.9800
C17 H17C 0.9800
C18 H18A 0.9800
C18 H18B 0.9800
C18 H18C 0.9800
C19 H19A 0.9800
C19 H19B 0.9800
C19 H19C 0.9800
C20 H20A 0.9800
C20 H20B 0.9800
C20 H20C 0.9800
C21 C22 1.488(4)
C22 C24 1.336(4)
C22 C23 1.515(4)
C23 H23A 0.9800
C23 H23B 0.9800
C23 H23C 0.9800
C24 C25 1.486(4)
C24 H24 0.9500
C25 H25A 0.9800
C25 H25B 0.9800
C25 H25C 0.9800

loop_
_geom_hbond_atom_site_label_D
_geom_hbond_atom_site_label_H
_geom_hbond_atom_site_label_A
_geom_hbond_distance_DH
_geom_hbond_distance_HA
_geom_hbond_distance_DA
_geom_hbond_angle_DHA
_geom_hbond_site_symmetry_A
C2 H2A O2 0.99 2.59 3.360(3) 134.8 3_455
C2 H2B O2 0.99 2.62 3.572(4) 161.9 2_656
C14 H14 O1 0.95 2.53 3.367(3) 146.7 2_656
C16 H16B O5 0.99 2.34 3.180(4) 142.1 1_545

loop_
_geom_torsion_atom_site_label_1
_geom_torsion_atom_site_label_2
_geom_torsion_atom_site_label_3
_geom_torsion_atom_site_label_4
_geom_torsion
C10 C1 C2 C3 52.1(3)
C4 O1 C3 C2 112.4(3)
C1 C2 C3 O1 -84.3(3)
C1 C2 C3 C4 -15.3(4)
C3 O1 C4 C18 108.6(3)
C3 O1 C4 C5 -115.3(3)
C2 C3 C4 O1 -104.7(3)
O1 C3 C4 C18 -102.2(3)
C2 C3 C4 C18 153.1(3)
O1 C3 C4 C5 98.6(3)
C2 C3 C4 C5 -6.2(4)
O1 C4 C5 C19 -62.9(3)
C3 C4 C5 C19 -130.1(3)
C18 C4 C5 C19 70.8(3)
O1 C4 C5 C6 179.5(2)
C3 C4 C5 C6 112.2(3)
C18 C4 C5 C6 -46.8(3)
O1 C4 C5 C10 58.5(3)
C3 C4 C5 C10 -8.8(3)
C18 C4 C5 C10 -167.8(2)
C4 C5 C6 C7 -173.8(2)
C19 C5 C6 C7 72.3(3)
C10 C5 C6 C7 -51.9(3)
C21 O4 C7 C6 98.3(3)
C21 O4 C7 C8 -139.9(2)
C5 C6 C7 O4 176.6(2)
C5 C6 C7 C8 58.8(3)
O4 C7 C8 C17 55.0(3)
C6 C7 C8 C17 173.1(2)
O4 C7 C8 C9 -177.13(19)
C6 C7 C8 C9 -59.0(3)
C7 C8 C9 C20 172.7(2)
C17 C8 C9 C20 -62.1(3)
C7 C8 C9 C11 -72.5(3)
C17 C8 C9 C11 52.7(3)
C7 C8 C9 C10 53.4(3)
C17 C8 C9 C10 178.6(2)
C2 C1 C10 C5 -68.0(3)
C2 C1 C10 C9 163.5(2)
C4 C5 C10 C1 43.4(3)
C19 C5 C10 C1 160.0(2)
C6 C5 C10 C1 -77.1(3)
C4 C5 C10 C9 170.3(2)
C19 C5 C10 C9 -73.1(3)
C6 C5 C10 C9 49.8(3)
C20 C9 C10 C1 -44.5(3)
C11 C9 C10 C1 -162.3(2)
C8 C9 C10 C1 74.3(3)
C20 C9 C10 C5 -169.9(2)
C11 C9 C10 C5 72.3(3)
C8 C9 C10 C5 -51.1(3)
C20 C9 C11 C12 -69.7(3)
C8 C9 C11 C12 173.8(2)
C10 C9 C11 C12 50.2(3)
C9 C11 C12 C13 172.0(2)
C11 C12 C13 C14 88.0(3)
C11 C12 C13 C16 -90.0(3)
C16 C13 C14 C15 0.4(3)
C12 C13 C14 C15 -177.8(3)
C16 O3 C15 O2 178.3(3)
C16 O3 C15 C14 -0.6(3)
C13 C14 C15 O2 -178.6(3)
C13 C14 C15 O3 0.1(3)
C15 O3 C16 C13 0.7(3)
C14 C13 C16 O3 -0.7(3)
C12 C13 C16 O3 177.7(2)
C7 O4 C21 O5 -3.3(4)
C7 O4 C21 C22 179.1(2)
O5 C21 C22 C24 11.6(5)
O4 C21 C22 C24 -170.9(2)
O5 C21 C22 C23 -168.6(3)
O4 C21 C22 C23 9.0(3)
C21 C22 C24 C25 0.8(5)
C23 C22 C24 C25 -179.1(3)
